data_7129901
loop_
_publ_author_name
'Hall, Christopher J. J.'
'Marriott, Indi S.'
'Christensen, Kirsten E.'
'Day, Aaron J.'
'Goundry, William R. F.'
'Donohoe, Timothy J.'

_publ_section_title
;
 Extension of hydrogen borrowing alkylation reactions for the total
 synthesis of (&#x2212;)-\g-lycorane
;
_journal_name_full 'Chemical Communications'
_journal_paper_doi 10.1039/D2CC01248K
_journal_year 2022
_chemical_formula_moiety 'C16 H19 N O2'
_chemical_formula_sum 'C16 H19 N O2'
_chemical_formula_weight 257.33
_chemical_melting_point ?
_space_group_IT_number 2
_space_group_name_Hall '-P 1'
_space_group_name_H-M_alt 'P -1'
_symmetry_cell_setting triclinic
_symmetry_space_group_name_Hall '-P 1'
_symmetry_space_group_name_H-M 'P -1'
_atom_sites_solution_hydrogens difmap
_atom_sites_solution_primary other
_audit_creation_date 2022-02-01
_audit_creation_method 'CRYSTALS_ver_14.61_build_7932 '
_audit_update_record
;
2022-02-09 deposited with the CCDC.	2022-03-23 downloaded from the CCDC.
;
_cell_angle_alpha 101.237(6)
_cell_angle_beta 99.446(5)
_cell_angle_gamma 110.609(7)
_cell_formula_units_Z 4
_cell_length_a 9.5572(6)
_cell_length_b 12.2819(10)
_cell_length_c 12.4294(6)
_cell_measurement_reflns_used 5384
_cell_measurement_temperature 150
_cell_measurement_theta_max 75.45
_cell_measurement_theta_min 3.75
_cell_volume 1295.68(17)
_computing_cell_refinement
; 
 CrysAlisPro (Rigaku Oxford Diffraction, 2017) 
;
_computing_data_collection 'SuperNova, (Oxford Diffraction, 2010)'
_computing_data_reduction
; 
 CrysAlisPro (Rigaku Oxford Diffraction, 2017) 
;
_computing_molecular_graphics 'CAMERON (Watkin et al., 1996)'
_computing_publication_material 'CRYSTALS (Betteridge et al., 2003)'
_computing_structure_refinement 'CRYSTALS (Betteridge et al., 2003)'
_computing_structure_solution 'Superflip (Palatinus & Chapuis, 2007)'
_diffrn_ambient_temperature 150
_diffrn_measured_fraction_theta_full 0.996
_diffrn_measured_fraction_theta_max 0.989
_diffrn_measurement_device Area
_diffrn_measurement_device_type 'Oxford Diffraction SuperNova'
_diffrn_measurement_method \w
_diffrn_radiation_monochromator 'focussing mirrors'
_diffrn_radiation_type 'Cu K\a'
_diffrn_radiation_wavelength 1.54180
_diffrn_reflns_av_R_equivalents 0.060
_diffrn_reflns_av_sigmaI/netI 0.0756
_diffrn_reflns_av_unetI/netI 0.076
_diffrn_reflns_limit_h_max 12
_diffrn_reflns_limit_h_min -12
_diffrn_reflns_limit_k_max 15
_diffrn_reflns_limit_k_min -15
_diffrn_reflns_limit_l_max 15
_diffrn_reflns_limit_l_min -15
_diffrn_reflns_number 21905
_diffrn_reflns_theta_full 75.275
_diffrn_reflns_theta_max 76.811
_diffrn_reflns_theta_min 3.748
_diffrn_standards_number 0
_exptl_absorpt_coefficient_mu 0.689
_exptl_absorpt_correction_T_max 0.97
_exptl_absorpt_correction_T_min 0.74
_exptl_absorpt_correction_type multi-scan
_exptl_absorpt_process_details
; 
 CrysAlisPro (Rigaku Oxford Diffraction, 2017) 
;
_exptl_crystal_colour clear_pale_colourless
_exptl_crystal_density_diffrn 1.319
_exptl_crystal_density_meas ?
_exptl_crystal_density_method 'not measured'
_exptl_crystal_description plate
_exptl_crystal_F_000 551.996
_exptl_crystal_size_max 0.19
_exptl_crystal_size_mid 0.15
_exptl_crystal_size_min 0.05
_refine_diff_density_max 0.28
_refine_diff_density_min -0.26
_refine_ls_extinction_method None
_refine_ls_goodness_of_fit_ref 0.9940
_refine_ls_hydrogen_treatment constr
_refine_ls_matrix_type full
_refine_ls_number_parameters 344
_refine_ls_number_reflns 5401
_refine_ls_number_restraints 0
_refine_ls_R_factor_all 0.0839
_refine_ls_R_factor_gt 0.0677
_refine_ls_shift/su_max 0.0001002
_refine_ls_shift/su_mean 0.0000092
_refine_ls_structure_factor_coef Fsqd
_refine_ls_weighting_details
;
 Method= Modified Sheldrick 
 w=1/[\s^2^(F^2^) + ( 0.12P)^2^ + 0.42P] 
 ,where P=(max(Fo^2^,0) + 2Fc^2^)/3 
;
_refine_ls_weighting_scheme calc
_refine_ls_wR_factor_all 0.2172
_refine_ls_wR_factor_gt 0.1975
_refine_ls_wR_factor_ref 0.2172
_reflns_limit_h_max 11
_reflns_limit_h_min -12
_reflns_limit_k_max 15
_reflns_limit_k_min -15
_reflns_limit_l_max 15
_reflns_limit_l_min 0
_reflns_number_gt 4112
_reflns_number_total 5401
_reflns_threshold_expression I>2.0\s(I)
_oxford_diffrn_Wilson_B_factor 4.13
_oxford_diffrn_Wilson_scale 0.05
_oxford_refine_ls_scale 4.83(17)
_oxford_structure_analysis_title 7144
_cod_data_source_file d2cc01248k2.cif
_cod_data_source_block 1
_cod_depositor_comments
;
The following automatic conversions were performed:

data item '_chemical_melting_point' value 'not measured' was changed
to '?' -- the value is undefined or not given.

data item '_exptl_crystal_density_meas' value 'not measured' was
changed to '?' -- the value is perceived as not measured.

Automatic conversion script
Id: cif_fix_values 7556 2019-12-06 15:28:31Z antanas 
;
_cod_original_sg_symbol_H-M 'P -1 '
_cod_database_code 7129901
_oxford_refine_reflns_threshold_expression I>-10.0\s(I)
_refine_ls_r_factor_ref 0.0839
_reflns_number_all 5401

loop_
_symmetry_equiv_pos_as_xyz
x,y,z
-x,-y,-z

loop_
_atom_site_label
_atom_site_type_symbol
_atom_site_fract_x
_atom_site_fract_y
_atom_site_fract_z
_atom_site_U_iso_or_equiv
_atom_site_occupancy
_atom_site_adp_type
_atom_site_refinement_flags_posn
_atom_site_refinement_flags_adp
_atom_site_refinement_flags_occupancy
_atom_site_disorder_assembly
_atom_site_disorder_group
_atom_site_attached_hydrogens
C1 C 0.2780(4) 0.3719(3) 0.5017(3) 0.0575 1.0000 Uani . . . . . .
C2 C 0.2198(4) 0.2712(3) 0.3896(3) 0.0585 1.0000 Uani . . . . . .
N3 N 0.2471(3) 0.1690(2) 0.4196(2) 0.0443 1.0000 Uani . . . . . .
C4 C 0.1362(3) 0.0524(2) 0.3467(2) 0.0449 1.0000 Uani . . . . . .
C5 C 0.1460(3) -0.0510(2) 0.3925(2) 0.0408 1.0000 Uani . . . . . .
C6 C 0.0743(3) -0.1685(2) 0.3193(2) 0.0436 1.0000 Uani . . . . . .
C7 C 0.0774(3) -0.2617(2) 0.3634(2) 0.0435 1.0000 Uani . . . . . .
O8 O 0.0106(2) -0.38359(17) 0.30956(18) 0.0537 1.0000 Uani . . . . . .
C9 C 0.0674(4) -0.4389(3) 0.3877(3) 0.0554 1.0000 Uani . . . . . .
O10 O 0.1283(3) -0.35254(17) 0.49685(18) 0.0531 1.0000 Uani . . . . . .
C11 C 0.1465(3) -0.2429(2) 0.4758(2) 0.0427 1.0000 Uani . . . . . .
C12 C 0.2165(3) -0.1289(2) 0.5493(2) 0.0416 1.0000 Uani . . . . . .
C13 C 0.2158(3) -0.0307(2) 0.5063(2) 0.0393 1.0000 Uani . . . . . .
C14 C 0.2940(3) 0.0956(2) 0.5870(2) 0.0403 1.0000 Uani . . . . . .
C15 C 0.2377(3) 0.1818(2) 0.5369(2) 0.0408 1.0000 Uani . . . . . .
C16 C 0.3286(3) 0.3165(2) 0.5937(3) 0.0475 1.0000 Uani . . . . . .
C17 C 0.5040(3) 0.3522(2) 0.6239(3) 0.0503 1.0000 Uani . . . . . .
C18 C 0.5483(3) 0.2705(2) 0.6887(3) 0.0488 1.0000 Uani . . . . . .
C19 C 0.4707(3) 0.1394(2) 0.6144(2) 0.0457 1.0000 Uani . . . . . .
C51 C 0.6195(4) 0.3872(3) 0.1938(3) 0.0685 1.0000 Uani . . . . . .
C52 C 0.5771(4) 0.2859(3) 0.2517(3) 0.0627 1.0000 Uani . . . . . .
N53 N 0.4423(3) 0.1860(2) 0.1707(2) 0.0474 1.0000 Uani . . . . . .
C54 C 0.4291(3) 0.0691(3) 0.1856(2) 0.0465 1.0000 Uani . . . . . .
C55 C 0.3106(3) -0.0331(2) 0.0878(2) 0.0414 1.0000 Uani . . . . . .
C56 C 0.2541(3) -0.1493(3) 0.1036(2) 0.0462 1.0000 Uani . . . . . .
C57 C 0.1532(3) -0.2426(2) 0.0131(3) 0.0458 1.0000 Uani . . . . . .
O58 O 0.0858(3) -0.3635(2) 0.0086(2) 0.0619 1.0000 Uani . . . . . .
C59 C -0.0181(4) -0.4208(3) -0.1021(3) 0.0580 1.0000 Uani . . . . . .
O60 O 0.0081(3) -0.33520(18) -0.16664(19) 0.0586 1.0000 Uani . . . . . .
C61 C 0.1068(3) -0.2256(2) -0.0906(2) 0.0450 1.0000 Uani . . . . . .
C62 C 0.1589(3) -0.1133(2) -0.1086(2) 0.0436 1.0000 Uani . . . . . .
C63 C 0.2639(3) -0.0146(2) -0.0166(2) 0.0401 1.0000 Uani . . . . . .
C64 C 0.3212(3) 0.1109(2) -0.0343(2) 0.0419 1.0000 Uani . . . . . .
C65 C 0.4649(3) 0.1957(2) 0.0594(2) 0.0438 1.0000 Uani . . . . . .
C66 C 0.5153(3) 0.3317(2) 0.0712(3) 0.0532 1.0000 Uani . . . . . .
C67 C 0.3769(4) 0.3681(2) 0.0575(3) 0.0543 1.0000 Uani . . . . . .
C68 C 0.2519(4) 0.2880(3) -0.0503(3) 0.0540 1.0000 Uani . . . . . .
C69 C 0.1918(3) 0.1581(2) -0.0432(3) 0.0509 1.0000 Uani . . . . . .
H151 H 0.1278 0.1611 0.5391 0.0487 1.0000 Uiso R . . . . .
H161 H 0.2956 0.3416 0.6636 0.0567 1.0000 Uiso R . . . . .
H171 H 0.5564 0.4379 0.6675 0.0594 1.0000 Uiso R . . . . .
H172 H 0.5360 0.3444 0.5529 0.0595 1.0000 Uiso R . . . . .
H181 H 0.5148 0.2773 0.7592 0.0588 1.0000 Uiso R . . . . .
H182 H 0.6611 0.2985 0.7075 0.0594 1.0000 Uiso R . . . . .
H191 H 0.5027 0.0853 0.6520 0.0545 1.0000 Uiso R . . . . .
H192 H 0.5029 0.1344 0.5427 0.0544 1.0000 Uiso R . . . . .
H11 H 0.1946 0.3965 0.5164 0.0689 1.0000 Uiso R . . . . .
H12 H 0.3626 0.4423 0.4992 0.0693 1.0000 Uiso R . . . . .
H22 H 0.1085 0.2486 0.3600 0.0698 1.0000 Uiso R . . . . .
H21 H 0.2743 0.2966 0.3341 0.0707 1.0000 Uiso R . . . . .
H42 H 0.0317 0.0503 0.3401 0.0530 1.0000 Uiso R . . . . .
H41 H 0.1541 0.0416 0.2702 0.0540 1.0000 Uiso R . . . . .
H61 H 0.0237 -0.1839 0.2407 0.0527 1.0000 Uiso R . . . . .
H91 H -0.0174 -0.5106 0.3915 0.0662 1.0000 Uiso R . . . . .
H92 H 0.1501 -0.4619 0.3643 0.0662 1.0000 Uiso R . . . . .
H121 H 0.2619 -0.1153 0.6258 0.0499 1.0000 Uiso R . . . . .
H141 H 0.2632 0.0919 0.6592 0.0481 1.0000 Uiso R . . . . .
H511 H 0.7272 0.4133 0.1920 0.0820 1.0000 Uiso R . . . . .
H512 H 0.6041 0.4573 0.2315 0.0826 1.0000 Uiso R . . . . .
H521 H 0.5505 0.3122 0.3225 0.0752 1.0000 Uiso R . . . . .
H522 H 0.6637 0.2603 0.2674 0.0746 1.0000 Uiso R . . . . .
H541 H 0.5306 0.0634 0.1873 0.0558 1.0000 Uiso R . . . . .
H542 H 0.4012 0.0608 0.2570 0.0560 1.0000 Uiso R . . . . .
H561 H 0.2873 -0.1615 0.1732 0.0561 1.0000 Uiso R . . . . .
H592 H 0.0053 -0.4885 -0.1368 0.0701 1.0000 Uiso R . . . . .
H591 H -0.1242 -0.4474 -0.0944 0.0702 1.0000 Uiso R . . . . .
H621 H 0.1282 -0.1012 -0.1794 0.0520 1.0000 Uiso R . . . . .
H641 H 0.3517 0.1046 -0.1075 0.0492 1.0000 Uiso R . . . . .
H651 H 0.5515 0.1734 0.0468 0.0525 1.0000 Uiso R . . . . .
H661 H 0.5727 0.3563 0.0148 0.0637 1.0000 Uiso R . . . . .
H671 H 0.4104 0.4517 0.0548 0.0643 1.0000 Uiso R . . . . .
H672 H 0.3313 0.3607 0.1234 0.0647 1.0000 Uiso R . . . . .
H681 H 0.1664 0.3154 -0.0575 0.0649 1.0000 Uiso R . . . . .
H682 H 0.2945 0.2938 -0.1154 0.0651 1.0000 Uiso R . . . . .
H691 H 0.1513 0.1568 0.0254 0.0608 1.0000 Uiso R . . . . .
H692 H 0.1066 0.1032 -0.1108 0.0614 1.0000 Uiso R . . . . .

loop_
_atom_site_aniso_label
_atom_site_aniso_U_11
_atom_site_aniso_U_22
_atom_site_aniso_U_33
_atom_site_aniso_U_23
_atom_site_aniso_U_13
_atom_site_aniso_U_12
C1 0.0484(15) 0.0453(14) 0.080(2) 0.0244(14) 0.0101(14) 0.0189(12)
C2 0.0590(17) 0.0582(17) 0.069(2) 0.0312(15) 0.0142(15) 0.0290(14)
N3 0.0422(11) 0.0486(12) 0.0481(12) 0.0206(9) 0.0132(9) 0.0202(9)
C4 0.0419(12) 0.0538(14) 0.0453(14) 0.0187(11) 0.0113(11) 0.0236(11)
C5 0.0362(11) 0.0501(13) 0.0415(13) 0.0150(10) 0.0127(10) 0.0206(10)
C6 0.0403(12) 0.0532(14) 0.0397(13) 0.0118(11) 0.0100(10) 0.0220(11)
C7 0.0383(12) 0.0452(13) 0.0455(14) 0.0094(10) 0.0090(10) 0.0171(10)
O8 0.0576(12) 0.0440(10) 0.0506(11) 0.0051(8) 0.0017(9) 0.0193(9)
C9 0.0621(17) 0.0410(13) 0.0550(17) 0.0095(12) 0.0068(14) 0.0164(12)
O10 0.0612(12) 0.0388(9) 0.0516(11) 0.0106(8) 0.0028(9) 0.0170(8)
C11 0.0407(12) 0.0412(12) 0.0475(14) 0.0137(10) 0.0107(10) 0.0173(10)
C12 0.0416(12) 0.0412(12) 0.0419(13) 0.0125(10) 0.0078(10) 0.0170(10)
C13 0.0380(11) 0.0420(12) 0.0400(13) 0.0123(10) 0.0101(10) 0.0177(9)
C14 0.0419(12) 0.0402(12) 0.0410(13) 0.0137(10) 0.0115(10) 0.0170(10)
C15 0.0373(11) 0.0416(12) 0.0480(14) 0.0164(10) 0.0129(10) 0.0179(10)
C16 0.0429(13) 0.0411(13) 0.0616(17) 0.0161(11) 0.0138(12) 0.0188(10)
C17 0.0419(13) 0.0415(13) 0.0652(18) 0.0170(12) 0.0103(12) 0.0140(10)
C18 0.0431(13) 0.0458(13) 0.0539(16) 0.0133(11) 0.0062(11) 0.0163(11)
C19 0.0409(13) 0.0441(13) 0.0505(15) 0.0121(11) 0.0044(11) 0.0186(10)
C51 0.0614(19) 0.0503(16) 0.075(2) -0.0026(15) -0.0092(16) 0.0227(14)
C52 0.0571(17) 0.0596(17) 0.0568(18) -0.0007(14) -0.0004(14) 0.0217(14)
N53 0.0466(12) 0.0531(12) 0.0413(12) 0.0038(9) 0.0082(9) 0.0245(10)
C54 0.0431(13) 0.0575(15) 0.0427(13) 0.0128(11) 0.0106(11) 0.0249(12)
C55 0.0401(12) 0.0508(13) 0.0402(13) 0.0126(10) 0.0130(10) 0.0246(11)
C56 0.0452(13) 0.0588(15) 0.0439(14) 0.0206(12) 0.0150(11) 0.0263(12)
C57 0.0450(13) 0.0491(13) 0.0532(15) 0.0220(11) 0.0177(11) 0.0235(11)
O58 0.0668(14) 0.0511(11) 0.0664(14) 0.0267(10) 0.0096(11) 0.0192(10)
C59 0.0697(19) 0.0436(14) 0.0621(18) 0.0159(13) 0.0188(15) 0.0223(13)
O60 0.0703(14) 0.0403(10) 0.0547(12) 0.0129(9) 0.0022(10) 0.0160(9)
C61 0.0431(13) 0.0411(12) 0.0508(15) 0.0115(11) 0.0093(11) 0.0184(10)
C62 0.0473(13) 0.0443(13) 0.0423(13) 0.0126(10) 0.0101(11) 0.0218(11)
C63 0.0391(11) 0.0434(12) 0.0408(13) 0.0111(10) 0.0108(10) 0.0196(10)
C64 0.0459(13) 0.0432(12) 0.0413(13) 0.0114(10) 0.0129(10) 0.0222(10)
C65 0.0404(12) 0.0439(13) 0.0495(14) 0.0094(11) 0.0119(11) 0.0212(10)
C66 0.0489(15) 0.0438(14) 0.0607(18) 0.0065(12) 0.0067(13) 0.0187(11)
C67 0.0593(17) 0.0419(13) 0.0636(18) 0.0116(12) 0.0110(14) 0.0258(12)
C68 0.0585(16) 0.0504(15) 0.0578(17) 0.0121(12) 0.0083(13) 0.0313(13)
C69 0.0465(14) 0.0503(14) 0.0553(16) 0.0109(12) 0.0024(12) 0.0251(12)

loop_
_atom_type_symbol
_atom_type_scat_dispersion_real
_atom_type_scat_dispersion_imag
_atom_type_scat_Cromer_Mann_a1
_atom_type_scat_Cromer_Mann_b1
_atom_type_scat_Cromer_Mann_a2
_atom_type_scat_Cromer_Mann_b2
_atom_type_scat_Cromer_Mann_a3
_atom_type_scat_Cromer_Mann_b3
_atom_type_scat_Cromer_Mann_a4
_atom_type_scat_Cromer_Mann_b4
_atom_type_scat_Cromer_Mann_c
_atom_type_scat_source
C 0.0181 0.0091 2.3100 20.8439 1.0200 10.2075 1.5886 0.5687 0.8650 51.6512 0.2156 'International Tables Vol C 4.2.6.8 and 6.1.1.4'
H 0.0000 0.0000 0.4930 10.5109 0.3229 26.1257 0.1402 3.1424 0.0408 57.7998 0.0030 'International Tables Vol C 4.2.6.8 and 6.1.1.4'
N 0.0311 0.0180 12.2126 0.0057 3.1322 9.8933 2.0125 28.9975 1.1663 0.5826 -11.5290 'International Tables Vol C 4.2.6.8 and 6.1.1.4'
O 0.0492 0.0322 3.0485 13.2771 2.2868 5.7011 1.5463 0.3239 0.8670 32.9089 0.2508 'International Tables Vol C 4.2.6.8 and 6.1.1.4'

loop_
_geom_angle_atom_site_label_1
_geom_angle_site_symmetry_1
_geom_angle_atom_site_label_2
_geom_angle_site_symmetry_2
_geom_angle_atom_site_label_3
_geom_angle_site_symmetry_3
_geom_angle
_geom_angle_publ_flag
C2 . C1 . C16 . 105.6(2) yes
C2 . C1 . H11 . 109.9 no
C16 . C1 . H11 . 110.8 no
C2 . C1 . H12 . 111.5 no
C16 . C1 . H12 . 111.2 no
H11 . C1 . H12 . 107.8 no
C1 . C2 . N3 . 105.3(2) yes
C1 . C2 . H22 . 108.8 no
N3 . C2 . H22 . 110.2 no
C1 . C2 . H21 . 111.7 no
N3 . C2 . H21 . 110.9 no
H22 . C2 . H21 . 109.8 no
C2 . N3 . C4 . 112.9(2) yes
C2 . N3 . C15 . 105.1(2) yes
C4 . N3 . C15 . 111.1(2) yes
N3 . C4 . C5 . 112.0(2) yes
N3 . C4 . H42 . 109.2 no
C5 . C4 . H42 . 108.7 no
N3 . C4 . H41 . 109.5 no
C5 . C4 . H41 . 109.5 no
H42 . C4 . H41 . 107.7 no
C4 . C5 . C6 . 118.2(2) yes
C4 . C5 . C13 . 120.8(2) yes
C6 . C5 . C13 . 120.9(2) yes
C5 . C6 . C7 . 117.6(2) yes
C5 . C6 . H61 . 121.7 no
C7 . C6 . H61 . 120.8 no
C6 . C7 . O8 . 127.9(3) yes
C6 . C7 . C11 . 122.2(2) yes
O8 . C7 . C11 . 109.9(2) yes
C7 . O8 . C9 . 105.0(2) yes
O8 . C9 . O10 . 107.5(2) yes
O8 . C9 . H91 . 109.8 no
O10 . C9 . H91 . 109.1 no
O8 . C9 . H92 . 110.5 no
O10 . C9 . H92 . 109.9 no
H91 . C9 . H92 . 110.1 no
C9 . O10 . C11 . 105.2(2) yes
C7 . C11 . O10 . 109.5(2) yes
C7 . C11 . C12 . 121.3(2) yes
O10 . C11 . C12 . 129.2(3) yes
C11 . C12 . C13 . 117.9(2) yes
C11 . C12 . H121 . 122.0 no
C13 . C12 . H121 . 120.1 no
C12 . C13 . C5 . 120.1(2) yes
C12 . C13 . C14 . 118.0(2) yes
C5 . C13 . C14 . 121.8(2) yes
C13 . C14 . C15 . 109.5(2) yes
C13 . C14 . C19 . 111.3(2) yes
C15 . C14 . C19 . 112.0(2) yes
C13 . C14 . H141 . 107.7 no
C15 . C14 . H141 . 108.7 no
C19 . C14 . H141 . 107.4 no
C14 . C15 . N3 . 110.8(2) yes
C14 . C15 . C16 . 116.5(2) yes
N3 . C15 . C16 . 103.7(2) yes
C14 . C15 . H151 . 108.4 no
N3 . C15 . H151 . 108.8 no
C16 . C15 . H151 . 108.4 no
C1 . C16 . C15 . 101.5(2) yes
C1 . C16 . C17 . 111.8(2) yes
C15 . C16 . C17 . 112.8(2) yes
C1 . C16 . H161 . 110.6 no
C15 . C16 . H161 . 110.3 no
C17 . C16 . H161 . 109.6 no
C16 . C17 . C18 . 111.4(2) yes
C16 . C17 . H171 . 109.5 no
C18 . C17 . H171 . 111.4 no
C16 . C17 . H172 . 107.7 no
C18 . C17 . H172 . 109.5 no
H171 . C17 . H172 . 107.3 no
C17 . C18 . C19 . 109.2(2) yes
C17 . C18 . H181 . 109.6 no
C19 . C18 . H181 . 110.1 no
C17 . C18 . H182 . 108.0 no
C19 . C18 . H182 . 111.1 no
H181 . C18 . H182 . 108.8 no
C14 . C19 . C18 . 110.7(2) yes
C14 . C19 . H191 . 109.4 no
C18 . C19 . H191 . 111.0 no
C14 . C19 . H192 . 108.8 no
C18 . C19 . H192 . 109.3 no
H191 . C19 . H192 . 107.5 no
C52 . C51 . C66 . 105.6(3) yes
C52 . C51 . H511 . 110.1 no
C66 . C51 . H511 . 109.6 no
C52 . C51 . H512 . 113.0 no
C66 . C51 . H512 . 110.7 no
H511 . C51 . H512 . 107.8 no
C51 . C52 . N53 . 105.5(3) yes
C51 . C52 . H521 . 110.6 no
N53 . C52 . H521 . 110.3 no
C51 . C52 . H522 . 110.2 no
N53 . C52 . H522 . 110.1 no
H521 . C52 . H522 . 110.1 no
C52 . N53 . C54 . 112.5(2) yes
C52 . N53 . C65 . 105.0(2) yes
C54 . N53 . C65 . 111.3(2) yes
N53 . C54 . C55 . 111.6(2) yes
N53 . C54 . H541 . 108.1 no
C55 . C54 . H541 . 107.4 no
N53 . C54 . H542 . 109.9 no
C55 . C54 . H542 . 109.8 no
H541 . C54 . H542 . 110.0 no
C54 . C55 . C56 . 118.0(2) yes
C54 . C55 . C63 . 121.5(2) yes
C56 . C55 . C63 . 120.5(2) yes
C55 . C56 . C57 . 117.8(3) yes
C55 . C56 . H561 . 120.2 no
C57 . C56 . H561 . 122.0 no
C56 . C57 . O58 . 127.8(3) yes
C56 . C57 . C61 . 122.2(3) yes
O58 . C57 . C61 . 110.0(3) yes
C57 . O58 . C59 . 105.3(2) yes
O58 . C59 . O60 . 108.4(2) yes
O58 . C59 . H592 . 107.5 no
O60 . C59 . H592 . 110.1 no
O58 . C59 . H591 . 108.8 no
O60 . C59 . H591 . 110.1 no
H592 . C59 . H591 . 111.9 no
C59 . O60 . C61 . 105.6(2) yes
O60 . C61 . C57 . 109.9(2) yes
O60 . C61 . C62 . 128.7(3) yes
C57 . C61 . C62 . 121.4(3) yes
C61 . C62 . C63 . 117.8(3) yes
C61 . C62 . H621 . 121.8 no
C63 . C62 . H621 . 120.4 no
C62 . C63 . C55 . 120.3(2) yes
C62 . C63 . C64 . 118.6(2) yes
C55 . C63 . C64 . 121.1(2) yes
C63 . C64 . C65 . 110.1(2) yes
C63 . C64 . C69 . 110.6(2) yes
C65 . C64 . C69 . 112.5(2) yes
C63 . C64 . H641 . 107.8 no
C65 . C64 . H641 . 107.5 no
C69 . C64 . H641 . 108.0 no
C64 . C65 . N53 . 111.2(2) yes
C64 . C65 . C66 . 116.8(2) yes
N53 . C65 . C66 . 103.0(2) yes
C64 . C65 . H651 . 108.2 no
N53 . C65 . H651 . 109.2 no
C66 . C65 . H651 . 108.2 no
C65 . C66 . C51 . 101.7(3) yes
C65 . C66 . C67 . 111.8(2) yes
C51 . C66 . C67 . 111.3(3) yes
C65 . C66 . H661 . 111.4 no
C51 . C66 . H661 . 112.0 no
C67 . C66 . H661 . 108.5 no
C66 . C67 . C68 . 111.6(2) yes
C66 . C67 . H671 . 110.0 no
C68 . C67 . H671 . 108.9 no
C66 . C67 . H672 . 109.6 no
C68 . C67 . H672 . 108.4 no
H671 . C67 . H672 . 108.3 no
C67 . C68 . C69 . 109.1(2) yes
C67 . C68 . H681 . 109.4 no
C69 . C68 . H681 . 109.4 no
C67 . C68 . H682 . 109.5 no
C69 . C68 . H682 . 110.3 no
H681 . C68 . H682 . 109.2 no
C64 . C69 . C68 . 111.1(2) yes
C64 . C69 . H691 . 109.8 no
C68 . C69 . H691 . 107.4 no
C64 . C69 . H692 . 108.2 no
C68 . C69 . H692 . 111.6 no
H691 . C69 . H692 . 108.7 no

loop_
_geom_bond_atom_site_label_1
_geom_bond_site_symmetry_1
_geom_bond_atom_site_label_2
_geom_bond_site_symmetry_2
_geom_bond_distance
_geom_bond_publ_flag
C1 . C2 . 1.540(5) yes
C1 . C16 . 1.534(4) yes
C1 . H11 . 0.977 no
C1 . H12 . 0.965 no
C2 . N3 . 1.470(3) yes
C2 . H22 . 0.984 no
C2 . H21 . 0.966 no
N3 . C4 . 1.451(3) yes
N3 . C15 . 1.457(3) yes
C4 . C5 . 1.514(3) yes
C4 . H42 . 0.978 no
C4 . H41 . 0.986 no
C5 . C6 . 1.403(4) yes
C5 . C13 . 1.394(4) yes
C6 . C7 . 1.369(4) yes
C6 . H61 . 0.966 no
C7 . O8 . 1.376(3) yes
C7 . C11 . 1.380(4) yes
O8 . C9 . 1.430(4) yes
C9 . O10 . 1.432(3) yes
C9 . H91 . 0.980 no
C9 . H92 . 0.994 no
O10 . C11 . 1.378(3) yes
C11 . C12 . 1.373(3) yes
C12 . C13 . 1.412(3) yes
C12 . H121 . 0.934 no
C13 . C14 . 1.517(3) yes
C14 . C15 . 1.532(3) yes
C14 . C19 . 1.536(3) yes
C14 . H141 . 0.993 no
C15 . C16 . 1.524(3) yes
C15 . H151 . 0.997 no
C16 . C17 . 1.535(4) yes
C16 . H161 . 1.001 no
C17 . C18 . 1.530(4) yes
C17 . H171 . 0.984 no
C17 . H172 . 0.979 no
C18 . C19 . 1.534(4) yes
C18 . H181 . 0.980 no
C18 . H182 . 0.980 no
C19 . H191 . 0.984 no
C19 . H192 . 0.987 no
C51 . C52 . 1.523(5) yes
C51 . C66 . 1.549(4) yes
C51 . H511 . 0.970 no
C51 . H512 . 0.967 no
C52 . N53 . 1.469(4) yes
C52 . H521 . 0.981 no
C52 . H522 . 0.988 no
N53 . C54 . 1.448(4) yes
N53 . C65 . 1.456(4) yes
C54 . C55 . 1.513(4) yes
C54 . H541 . 0.994 no
C54 . H542 . 0.980 no
C55 . C56 . 1.402(4) yes
C55 . C63 . 1.389(4) yes
C56 . C57 . 1.368(4) yes
C56 . H561 . 0.931 no
C57 . O58 . 1.380(3) yes
C57 . C61 . 1.373(4) yes
O58 . C59 . 1.434(4) yes
C59 . O60 . 1.421(4) yes
C59 . H592 . 0.974 no
C59 . H591 . 0.978 no
O60 . C61 . 1.383(3) yes
C61 . C62 . 1.369(4) yes
C62 . C63 . 1.418(3) yes
C62 . H621 . 0.938 no
C63 . C64 . 1.517(3) yes
C64 . C65 . 1.524(3) yes
C64 . C69 . 1.537(3) yes
C64 . H641 . 0.997 no
C65 . C66 . 1.536(4) yes
C65 . H651 . 0.985 no
C66 . C67 . 1.534(4) yes
C66 . H661 . 0.988 no
C67 . C68 . 1.524(4) yes
C67 . H671 . 0.971 no
C67 . H672 . 0.994 no
C68 . C69 . 1.521(4) yes
C68 . H681 . 0.985 no
C68 . H682 . 0.967 no
C69 . H691 . 0.994 no
C69 . H692 . 0.996 no

loop_
_geom_hbond_atom_site_label_D
_geom_hbond_site_symmetry_D
_geom_hbond_atom_site_label_H
_geom_hbond_site_symmetry_H
_geom_hbond_atom_site_label_A
_geom_hbond_site_symmetry_A
_geom_hbond_angle_DHA
_geom_hbond_distance_DH
_geom_hbond_distance_HA
_geom_hbond_distance_DA
_geom_hbond_publ_flag
C9 . H91 . O10 2_546 148 0.98 2.45 3.326(4) yes
C59 . H592 . O8 2_545 145 0.97 2.35 3.193(4) yes

loop_
_twin_individual_id
_twin_individual_mass_fraction_refined
_twin_individual_twin_matrix_11
_twin_individual_twin_matrix_12
_twin_individual_twin_matrix_13
_twin_individual_twin_matrix_21
_twin_individual_twin_matrix_22
_twin_individual_twin_matrix_23
_twin_individual_twin_matrix_31
_twin_individual_twin_matrix_32
_twin_individual_twin_matrix_33
1 0.678(4) 1.0000 0.0000 0.0000 0.0000 1.0000 0.0000 0.0000 0.0000 1.0000
2 0.322(4) -1.0000 0.0000 0.0000 1.0140 1.0000 0.5130 0.0000 0.0000 -1.0000
